data_1575384
loop_
_publ_author_name
'Hensiek, Nicola'
'Duwe, Dario'
'Arrowsmith, Merle'
'Michel, Maximilian'
'Braunschweig, Holger'

_publ_section_title
;
 Atom-efficient synthesis of BN-heterocycles from oligoboranes and
 isonitriles.
;
_journal_issue 76
_journal_name_full 'Chemical communications (Cambridge, England)'
_journal_page_first 14721
_journal_page_last 14724
_journal_paper_doi 10.1039/d5cc03752b
_journal_volume 61
_journal_year 2025
_chemical_formula_moiety 'C28 H56 B4 N8'
_chemical_formula_sum 'C28 H56 B4 N8'
_chemical_formula_weight 548.04
_chemical_name_systematic 6
_chemical_properties_physical Air-sensitive,Moisture-sensitive
_space_group_crystal_system triclinic
_space_group_IT_number 2
_space_group_name_Hall '-P 1'
_space_group_name_H-M_alt 'P -1'
_atom_sites_solution_hydrogens geom
_atom_sites_solution_primary dual
_atom_sites_solution_secondary difmap
_audit_creation_date 2023-03-31
_audit_creation_method 'CIF-fill 1.3w (K.Radacki, 2005-23)'
_audit_update_record
;
2025-07-01 deposited with the CCDC.	2025-08-12 downloaded from the CCDC.
;
_cell_angle_alpha 68.928(2)
_cell_angle_beta 71.502(2)
_cell_angle_gamma 66.053(2)
_cell_formula_units_Z 2
_cell_length_a 10.7702(3)
_cell_length_b 12.1456(3)
_cell_length_c 15.0064(3)
_cell_measurement_reflns_used 17409
_cell_measurement_temperature 100(2)
_cell_measurement_theta_max 74.6700
_cell_measurement_theta_min 3.2120
_cell_volume 1639.92(8)
_computing_cell_refinement 'CrysAlisPro 1.171.42.84a (Rigaku OD, 2023)'
_computing_data_collection 'CrysAlisPro 1.171.42.84a (Rigaku OD, 2023)'
_computing_data_reduction 'CrysAlisPro 1.171.42.84a (Rigaku OD, 2023)'
_computing_molecular_graphics 'ShelXLe (Huebschle et all, 2011)'
_computing_publication_material 'SHELXL-2018/3 (Sheldrick, 2018)'
_computing_structure_refinement 'SHELXL-2018/3 (Sheldrick, 2018)'
_computing_structure_solution 'SHELXT 2014/5 (Sheldrick, 2014)''
_diffrn_ambient_environment N~2~
_diffrn_ambient_temperature 100(2)
_diffrn_detector HPA
_diffrn_detector_area_resol_mean 10.0
_diffrn_detector_type 'HyPix Arc150'
_diffrn_measured_fraction_theta_full 0.993
_diffrn_measured_fraction_theta_max 0.992
_diffrn_measurement_details
;
 List of Runs (angles in degrees, time in seconds):
 --------------------------------------------------------------------------
  1  \w     45.00  92.00   0.50    0.50    --   85.25-120.00 160.16   94
  2  \w     39.00  65.00   0.50    0.50    --   85.25-136.00  77.56   52
  3  \w     32.00  98.00   0.50    0.50    --   78.00-118.00   8.65  132
  4  \w     35.00  98.00   0.50    0.50    --   82.00-120.00 -35.81  126
  5  \w     37.00  62.00   0.50    0.50    --   82.28-112.00   0.00   50
  6  \w     37.00  93.00   0.50    0.50    --   82.28-112.00  30.00  112
  7  \w     37.00  62.00   0.50    0.50    --   82.28-112.00 -30.00   50
  8  \w     37.00  93.00   0.50    0.50    --   82.28-112.00 -60.00  112
  9  \w     38.00  66.00   0.50    0.50    --   85.25-128.00 -83.79   56
 10  \w     37.00  62.00   0.50    0.50    --   82.28-112.00-120.00   50
 11  \w     37.00  93.00   0.50    0.50    --   82.28-112.00-150.00  112
 12  \w     53.00  92.00   0.50    0.50    --   85.25 -99.00 -92.99   78
 13  \w     44.00  93.00   0.50    0.50    --   85.25 -98.00  35.22   98
 14  \w     64.00  90.00   0.50    0.50    --   85.25 -99.00  70.30   52
 15  \w     42.00  92.00   0.50    0.50    --   85.25-111.00 110.83  100
 16  \w     40.00  90.00   0.50    0.50    --   82.28 -95.00 120.00  100
 17  \w     48.00  92.00   0.50    0.50    --   85.25 -96.00 136.53   88
 18  \w     44.00  86.00   0.50    0.50    --   82.28 -95.00   0.00   84
 19  \w     40.00  90.00   0.50    0.50    --   82.28 -95.00 -30.00  100
 20  \w     54.00  92.00   0.50    0.50    --   85.25 -96.00-125.32   76
 21  \w     40.00  90.00   0.50    0.50    --   82.28 -95.00-150.00  100
 22  \w     40.00  65.00   0.50    0.50    --   82.28 -95.00-180.00   50
 23  \w     16.00  66.00   0.50    0.50    --   58.28 -95.00-120.00  100
 24  \w     40.00  90.00   0.50    0.50    --   82.28 -95.00  30.00  100
 25  \w     44.00  69.00   0.50    0.50    --   85.25 -72.00 -26.24   50
 26  \w     51.00  82.00   0.50    0.50    --   85.25 -80.00 -76.34   62
 27  \w     45.00  70.00   0.50    0.50    --   85.25 -76.00  33.26   50
 28  \w     45.00  70.00   0.50    0.50    --   85.25 -74.00 128.22   50
 29  \w     97.00 123.00   0.50    0.50    --   85.25 127.00-162.62   52
 30  \w    106.00 132.00   0.50    0.50    --   82.28  15.00  60.00   52
 31  \w    101.00 127.00   0.50    0.50    --   85.25  64.00 133.34   52
 32  \w     98.00 123.00   0.50    0.50    --   85.25  54.00  67.36   50
 33  \w    108.00 133.00   0.50    0.50    --   82.28  15.00 150.00   50
 34  \w    110.00 136.00   0.50    0.50    --   85.25  38.00 107.94   52
 35  \w     46.00 133.00   0.50    0.50    --   82.28  15.00 120.00  174
 36  \w     98.00 136.00   0.50    0.50    --   85.25  43.00 -95.59   76
 37  \w     97.00 131.00   0.50    0.50    --   85.25  59.00-177.27   68
 38  \w     97.00 123.00   0.50    0.50    --   82.28  15.00-180.00   52
 39  \w     64.00 123.00   0.50    0.50    --   82.28  15.00-150.00  118
 40  \w     56.00  91.00   0.50    0.50    --   42.00  51.00-160.96   70
 41  \w     46.00 133.00   0.50    0.50    --   82.28  15.00 -60.00  174
 42  \w     46.00 133.00   0.50    0.50    --   82.28  15.00  30.00  174
 43  \w    -98.00 -33.00   0.50    0.50    --  -79.50 119.00  -2.07  130
 44  \w    -92.00 -31.00   0.50    0.50    --  -76.35 112.00-120.00  122
 45  \w    -97.00 -33.00   0.50    0.50    --  -79.50 116.00  73.12  128
 46  \w    -97.00 -33.00   0.50    0.50    --  -79.50 116.00 126.88  128
 47  \w   -126.00 -92.00   0.50    0.50    --  -79.50 -57.00  12.51   68
 48  \w   -106.00 -71.00   0.50    0.50    --  -58.00 -52.00  75.02   70
 49  \w   -106.00 -71.00   0.50    0.50    --  -58.00 -51.00  42.02   70
 50  \w   -107.00 -72.00   0.50    0.50    --  -58.00 -50.00 110.15   70
 51  \w   -114.00 -79.00   0.50    0.50    --  -66.00 -52.00  19.25   70
 52  \w   -102.00 -67.00   0.50    0.50    --  -54.00 -51.00 -34.90   70
 53  \w   -108.00 -70.00   0.50    0.50    --  -58.00 -41.00 -77.06   76
 54  \w   -128.00 -93.00   0.50    0.50    --  -79.50 -52.00-115.89   70
 55  \w   -127.00 -92.00   0.50    0.50    --  -79.50 -55.00 -68.19   70
 56  \w   -126.00 -88.00   0.50    0.50    --  -79.50-130.00  18.11   76
 57  \w   -126.00 -96.00   0.50    0.50    --  -79.50-116.00  77.19   60
 58  \w   -127.00 -90.00   0.50    0.50    --  -79.50-126.00 -80.21   74
;
_diffrn_measurement_device 'four-circle diffractometer'
_diffrn_measurement_device_type 'Rigaku XtaLAB Synergy-R'
_diffrn_measurement_method '\w scans'
_diffrn_orient_matrix_type
;
 CrysAlisPro convention (1999,Acta A55,543-557)
;
_diffrn_orient_matrix_UB_11 -0.1308836000
_diffrn_orient_matrix_UB_12 -0.0267296000
_diffrn_orient_matrix_UB_13 0.0058030000
_diffrn_orient_matrix_UB_21 -0.0820428000
_diffrn_orient_matrix_UB_22 0.0756463000
_diffrn_orient_matrix_UB_23 0.0757962000
_diffrn_orient_matrix_UB_31 -0.0408011000
_diffrn_orient_matrix_UB_32 0.1195611000
_diffrn_orient_matrix_UB_33 -0.0826695000
_diffrn_radiation_monochromator 'multi-layer mirror'
_diffrn_radiation_probe x-ray
_diffrn_radiation_type CuK\a
_diffrn_radiation_wavelength 1.54184
_diffrn_radiation_xray_symbol K-L~2,3~
_diffrn_reflns_av_R_equivalents 0.0245
_diffrn_reflns_av_unetI/netI 0.0168
_diffrn_reflns_Laue_measured_fraction_full 0.993
_diffrn_reflns_Laue_measured_fraction_max 0.992
_diffrn_reflns_limit_h_max 12
_diffrn_reflns_limit_h_min -12
_diffrn_reflns_limit_k_max 14
_diffrn_reflns_limit_k_min -14
_diffrn_reflns_limit_l_max 18
_diffrn_reflns_limit_l_min -18
_diffrn_reflns_number 32299
_diffrn_reflns_point_group_measured_fraction_full 0.993
_diffrn_reflns_point_group_measured_fraction_max 0.992
_diffrn_reflns_theta_full 67.684
_diffrn_reflns_theta_max 68.246
_diffrn_reflns_theta_min 3.222
_diffrn_source 'rotating-anode X-ray tube'
_diffrn_source_type 'PhotonJet-R X-ray Source'
_exptl_absorpt_coefficient_mu 0.500
_exptl_absorpt_correction_T_max 1.000
_exptl_absorpt_correction_T_min 0.561
_exptl_absorpt_correction_type gaussian
_exptl_absorpt_process_details
;
 CrysAlisPro 1.171.42.84a (Rigaku Oxford Diffraction, 2023) Numerical 
 absorption correction based on gaussian integration over a multifaceted 
 crystal model Empirical absorption correction using spherical harmonics, 
 implemented in SCALE3 ABSPACK scaling algorithm.
;
_exptl_crystal_colour 'clear red'
_exptl_crystal_density_diffrn 1.110
_exptl_crystal_description block
_exptl_crystal_F_000 600
_exptl_crystal_preparation
;
 Crystals were grown at -30?C \%C from saturated solution in pentane. For 
 data collection the crystal was immersed in a film of perfluoropolyether 
 oil, mounted on a polyimide loop and transferred to stream of cold nitrogen 
 (Oxford Cryostream 800).
;
_exptl_crystal_recrystallization_method 'Re-crystallisation from solvent: pentane'
_exptl_crystal_size_max 0.210
_exptl_crystal_size_mid 0.140
_exptl_crystal_size_min 0.090
_refine_diff_density_max 0.238
_refine_diff_density_min -0.184
_refine_diff_density_rms 0.038
_refine_ls_extinction_method none
_refine_ls_goodness_of_fit_ref 1.052
_refine_ls_hydrogen_treatment constr
_refine_ls_matrix_type full
_refine_ls_number_parameters 375
_refine_ls_number_reflns 5956
_refine_ls_number_restraints 0
_refine_ls_restrained_S_all 1.052
_refine_ls_R_factor_all 0.0430
_refine_ls_R_factor_gt 0.0388
_refine_ls_shift/su_max 0.000
_refine_ls_shift/su_mean 0.000
_refine_ls_structure_factor_coef Fsqd
_refine_ls_weighting_details
;
 w=1/[\s^2^(Fo^2^)+(0.0604P)^2^+0.3686P] where P=(Fo^2^+2Fc^2^)/3
;
_refine_ls_weighting_scheme calc
_refine_ls_wR_factor_gt 0.1043
_refine_ls_wR_factor_ref 0.1070
_reflns_Friedel_coverage 0.000
_reflns_number_gt 5316
_reflns_number_total 5956
_reflns_threshold_expression 'I > 2\s(I)'
_cod_data_source_file d5cc03752b2.cif
_cod_data_source_block NiHe004_NiHe_a
_cod_depositor_comments 'Adding full bibliography for 1575379--1575386.cif.'
_cod_database_code 1575384
_shelx_shelxl_version_number 2018/3
_shelx_space_group_comment
;
 The symmetry employed for this shelxl refinement is uniquely defined by the 
 following loop, which should always be used as a source of symmetry 
 information in preference to the above space-group names. They are only 
 intended as comments.
;
_shelx_estimated_absorpt_t_min 0.902
_shelx_estimated_absorpt_t_max 0.956

loop_
_space_group_symop_operation_xyz
'x, y, z'
'-x, -y, -z'

loop_
_atom_site_label
_atom_site_type_symbol
_atom_site_fract_x
_atom_site_fract_y
_atom_site_fract_z
_atom_site_U_iso_or_equiv
_atom_site_adp_type
_atom_site_occupancy
_atom_site_site_symmetry_order
_atom_site_calc_flag
_atom_site_refinement_flags_posn
_atom_site_refinement_flags_adp
_atom_site_refinement_flags_occupancy
_atom_site_disorder_assembly
_atom_site_disorder_group
B1_1 B 0.42654(13) 0.23056(12) 0.21809(9) 0.0225(3) Uani 1 1 d . . . . .
C2_1 C 0.37849(11) 0.35511(10) 0.23869(8) 0.0212(2) Uani 1 1 d . . . . .
N3_1 N 0.46569(9) 0.38470(8) 0.27151(7) 0.0208(2) Uani 1 1 d . . . . .
B4_1 B 0.60865(13) 0.30566(12) 0.27574(9) 0.0222(3) Uani 1 1 d . . . . .
C5_1 C 0.65497(11) 0.17733(10) 0.25849(8) 0.0207(2) Uani 1 1 d . . . . .
N6_1 N 0.56564(9) 0.14500(8) 0.23235(7) 0.0208(2) Uani 1 1 d . . . . .
B1_2 B 0.80400(13) 0.07546(11) 0.27261(10) 0.0224(3) Uani 1 1 d . . . . .
N2_2 N 0.81854(10) -0.00953(9) 0.36610(7) 0.0259(2) Uani 1 1 d . . . . .
C3_2 C 0.94781(13) -0.07294(12) 0.40181(10) 0.0348(3) Uani 1 1 d . . . . .
H3A_2 H 1.020989 -0.042570 0.353855 0.052 Uiso 1 1 calc R U . . .
H3B_2 H 0.974293 -0.163210 0.411899 0.052 Uiso 1 1 calc R U . . .
H3C_2 H 0.935051 -0.055686 0.463677 0.052 Uiso 1 1 calc R U . . .
C4_2 C 0.69931(14) -0.02363(13) 0.44372(9) 0.0352(3) Uani 1 1 d . . . . .
H4A_2 H 0.614393 0.021081 0.417316 0.053 Uiso 1 1 calc R U . . .
H4B_2 H 0.694117 0.011036 0.495049 0.053 Uiso 1 1 calc R U . . .
H4C_2 H 0.709185 -0.112484 0.471028 0.053 Uiso 1 1 calc R U . . .
N5_2 N 0.91710(9) 0.07366(8) 0.19116(7) 0.0241(2) Uani 1 1 d . . . . .
C6_2 C 1.03871(12) -0.03447(11) 0.17710(10) 0.0306(3) Uani 1 1 d . . . . .
H6A_2 H 1.028130 -0.108235 0.230040 0.046 Uiso 1 1 calc R U . . .
H6B_2 H 1.121412 -0.019414 0.177222 0.046 Uiso 1 1 calc R U . . .
H6C_2 H 1.048582 -0.048682 0.114548 0.046 Uiso 1 1 calc R U . . .
C7_2 C 0.91686(12) 0.18097(11) 0.10728(9) 0.0287(3) Uani 1 1 d . . . . .
H7A_2 H 0.830719 0.250160 0.117597 0.043 Uiso 1 1 calc R U . . .
H7B_2 H 0.923385 0.158820 0.048875 0.043 Uiso 1 1 calc R U . . .
H7C_2 H 0.996295 0.206441 0.098664 0.043 Uiso 1 1 calc R U . . .
B1_3 B 0.22707(13) 0.45006(12) 0.22571(10) 0.0230(3) Uani 1 1 d . . . . .
N2_3 N 0.19842(10) 0.50236(10) 0.12980(7) 0.0275(2) Uani 1 1 d . . . . .
C3_3 C 0.30479(13) 0.50579(13) 0.04105(9) 0.0346(3) Uani 1 1 d . . . . .
H3A_3 H 0.396289 0.456756 0.057637 0.052 Uiso 1 1 calc R U . . .
H3B_3 H 0.300896 0.592530 0.007700 0.052 Uiso 1 1 calc R U . . .
H3C_3 H 0.288799 0.470400 -0.001927 0.052 Uiso 1 1 calc R U . . .
C4_3 C 0.05970(13) 0.55315(14) 0.10909(10) 0.0377(3) Uani 1 1 d . . . . .
H4A_3 H -0.006138 0.530316 0.168796 0.057 Uiso 1 1 calc R U . . .
H4B_3 H 0.058795 0.518939 0.059361 0.057 Uiso 1 1 calc R U . . .
H4C_3 H 0.033041 0.644387 0.085152 0.057 Uiso 1 1 calc R U . . .
N5_3 N 0.12047(10) 0.47851(9) 0.30772(7) 0.0251(2) Uani 1 1 d . . . . .
C6_3 C 0.12192(12) 0.39659(12) 0.40569(9) 0.0302(3) Uani 1 1 d . . . . .
H6A_3 H 0.200627 0.319107 0.404153 0.045 Uiso 1 1 calc R U . . .
H6B_3 H 0.035327 0.377065 0.431772 0.045 Uiso 1 1 calc R U . . .
H6C_3 H 0.130784 0.438229 0.447359 0.045 Uiso 1 1 calc R U . . .
C7_3 C 0.01013(13) 0.59781(12) 0.30700(10) 0.0368(3) Uani 1 1 d . . . . .
H7A_3 H 0.020273 0.655195 0.241720 0.055 Uiso 1 1 calc R U . . .
H7B_3 H 0.015575 0.633341 0.354293 0.055 Uiso 1 1 calc R U . . .
H7C_3 H -0.079874 0.585361 0.324518 0.055 Uiso 1 1 calc R U . . .
N1_4 N 0.33507(10) 0.18783(9) 0.19254(7) 0.0267(2) Uani 1 1 d . . . . .
C3_4 C 0.21228(14) 0.17110(14) 0.26282(12) 0.0409(3) Uani 1 1 d . . . . .
H3A_4 H 0.226489 0.152911 0.328676 0.061 Uiso 1 1 calc R U . . .
H3B_4 H 0.193877 0.101361 0.257324 0.061 Uiso 1 1 calc R U . . .
H3C_4 H 0.133058 0.247666 0.250204 0.061 Uiso 1 1 calc R U . . .
C2_4 C 0.32227(16) 0.20948(16) 0.09519(11) 0.0454(4) Uani 1 1 d . . . . .
H2A_4 H 0.400091 0.234337 0.048985 0.068 Uiso 1 1 calc R U . . .
H2B_4 H 0.234869 0.276232 0.082926 0.068 Uiso 1 1 calc R U . . .
H2C_4 H 0.323092 0.132721 0.086927 0.068 Uiso 1 1 calc R U . . .
N1_5 N 0.69731(10) 0.35272(9) 0.29794(8) 0.0273(2) Uani 1 1 d . . . . .
C2_5 C 0.81612(12) 0.27018(12) 0.34238(11) 0.0338(3) Uani 1 1 d . . . . .
H2A_5 H 0.793152 0.198850 0.392094 0.051 Uiso 1 1 calc R U . . .
H2B_5 H 0.840470 0.315854 0.372765 0.051 Uiso 1 1 calc R U . . .
H2C_5 H 0.894969 0.240086 0.292280 0.051 Uiso 1 1 calc R U . . .
C3_5 C 0.71740(13) 0.47064(12) 0.23819(10) 0.0334(3) Uani 1 1 d . . . . .
H3A_5 H 0.637519 0.523566 0.207145 0.050 Uiso 1 1 calc R U . . .
H3B_5 H 0.801819 0.454916 0.187876 0.050 Uiso 1 1 calc R U . . .
H3C_5 H 0.726410 0.513063 0.279212 0.050 Uiso 1 1 calc R U . . .
C1_6 C 0.40661(11) 0.48900(10) 0.31503(8) 0.0227(2) Uani 1 1 d . . . . .
C2_6 C 0.37006(12) 0.61372(11) 0.25916(9) 0.0264(3) Uani 1 1 d . . . . .
C3_6 C 0.31389(12) 0.70795(11) 0.30724(10) 0.0323(3) Uani 1 1 d . . . . .
H3_6 H 0.287622 0.792894 0.270368 0.039 Uiso 1 1 calc R U . . .
C4_6 C 0.29577(13) 0.68033(12) 0.40692(11) 0.0360(3) Uani 1 1 d . . . . .
H4_6 H 0.257464 0.745762 0.438267 0.043 Uiso 1 1 calc R U . . .
C5_6 C 0.33357(13) 0.55694(12) 0.46124(10) 0.0327(3) Uani 1 1 d . . . . .
H5_6 H 0.321252 0.538299 0.529981 0.039 Uiso 1 1 calc R U . . .
C6_6 C 0.38959(12) 0.45922(11) 0.41667(9) 0.0258(3) Uani 1 1 d . . . . .
C7_6 C 0.39150(14) 0.65070(12) 0.14981(10) 0.0340(3) Uani 1 1 d . . . . .
H7A_6 H 0.429150 0.719810 0.122596 0.051 Uiso 1 1 calc R U . . .
H7B_6 H 0.302594 0.677274 0.130683 0.051 Uiso 1 1 calc R U . . .
H7C_6 H 0.456737 0.579127 0.124894 0.051 Uiso 1 1 calc R U . . .
C8_6 C 0.42956(13) 0.32674(11) 0.47885(9) 0.0310(3) Uani 1 1 d . . . . .
H8A_6 H 0.368256 0.321922 0.543306 0.046 Uiso 1 1 calc R U . . .
H8B_6 H 0.525773 0.299545 0.485876 0.046 Uiso 1 1 calc R U . . .
H8C_6 H 0.420727 0.272352 0.447918 0.046 Uiso 1 1 calc R U . . .
C1_7 C 0.62326(11) 0.01869(10) 0.21363(8) 0.0227(2) Uani 1 1 d . . . . .
H1_7 H 0.710251 -0.025060 0.240225 0.027 Uiso 1 1 calc R U . . .
C2_7 C 0.53524(12) -0.06671(10) 0.26540(9) 0.0260(3) Uani 1 1 d . . . . .
H2A_7 H 0.450042 -0.032612 0.238663 0.031 Uiso 1 1 calc R U . . .
H2AB_7 H 0.507660 -0.071955 0.335937 0.031 Uiso 1 1 calc R U . . .
C3_7 C 0.62049(13) -0.19674(11) 0.24992(9) 0.0284(3) Uani 1 1 d . . . . .
H3A_7 H 0.702037 -0.232548 0.280888 0.034 Uiso 1 1 calc R U . . .
H3AB_7 H 0.563377 -0.252284 0.281603 0.034 Uiso 1 1 calc R U . . .
C4_7 C 0.66905(14) -0.19098(12) 0.14205(9) 0.0321(3) Uani 1 1 d . . . . .
H4A_7 H 0.587518 -0.162767 0.112421 0.039 Uiso 1 1 calc R U . . .
H4AB_7 H 0.727217 -0.275620 0.134256 0.039 Uiso 1 1 calc R U . . .
C5_7 C 0.75211(14) -0.10203(12) 0.08923(9) 0.0327(3) Uani 1 1 d . . . . .
H5A_7 H 0.776718 -0.095901 0.018606 0.039 Uiso 1 1 calc R U . . .
H5AB_7 H 0.839284 -0.135521 0.113502 0.039 Uiso 1 1 calc R U . . .
C6_7 C 0.66950(13) 0.02800(11) 0.10502(9) 0.0292(3) Uani 1 1 d . . . . .
H6A_7 H 0.727781 0.082546 0.073824 0.035 Uiso 1 1 calc R U . . .
H6AB_7 H 0.587315 0.065619 0.074525 0.035 Uiso 1 1 calc R U . . .

loop_
_atom_site_aniso_label
_atom_site_aniso_U_11
_atom_site_aniso_U_22
_atom_site_aniso_U_33
_atom_site_aniso_U_23
_atom_site_aniso_U_13
_atom_site_aniso_U_12
B1_1 0.0197(6) 0.0246(6) 0.0231(6) -0.0086(5) -0.0038(5) -0.0056(5)
C2_1 0.0180(5) 0.0244(6) 0.0215(5) -0.0073(4) -0.0034(4) -0.0065(4)
N3_1 0.0181(5) 0.0205(5) 0.0240(5) -0.0085(4) -0.0037(4) -0.0045(4)
B4_1 0.0191(6) 0.0225(6) 0.0247(6) -0.0083(5) -0.0041(5) -0.0049(5)
C5_1 0.0174(5) 0.0223(6) 0.0219(5) -0.0072(4) -0.0025(4) -0.0061(4)
N6_1 0.0191(5) 0.0203(5) 0.0229(5) -0.0086(4) -0.0021(4) -0.0056(4)
B1_2 0.0204(6) 0.0187(6) 0.0302(7) -0.0096(5) -0.0056(5) -0.0055(5)
N2_2 0.0220(5) 0.0243(5) 0.0299(5) -0.0053(4) -0.0075(4) -0.0059(4)
C3_2 0.0304(7) 0.0317(7) 0.0391(7) -0.0043(6) -0.0155(6) -0.0052(5)
C4_2 0.0325(7) 0.0380(7) 0.0301(7) -0.0016(5) -0.0059(5) -0.0134(6)
N5_2 0.0186(5) 0.0191(5) 0.0305(5) -0.0078(4) -0.0046(4) -0.0015(4)
C6_2 0.0209(6) 0.0250(6) 0.0413(7) -0.0134(5) -0.0038(5) -0.0010(5)
C7_2 0.0230(6) 0.0263(6) 0.0311(6) -0.0070(5) -0.0023(5) -0.0055(5)
B1_3 0.0201(6) 0.0207(6) 0.0284(7) -0.0073(5) -0.0048(5) -0.0062(5)
N2_3 0.0188(5) 0.0325(5) 0.0269(5) -0.0056(4) -0.0060(4) -0.0052(4)
C3_3 0.0274(6) 0.0445(8) 0.0261(6) -0.0064(5) -0.0060(5) -0.0085(5)
C4_3 0.0241(6) 0.0472(8) 0.0373(7) -0.0052(6) -0.0127(5) -0.0078(6)
N5_3 0.0189(5) 0.0236(5) 0.0282(5) -0.0082(4) -0.0041(4) -0.0019(4)
C6_3 0.0238(6) 0.0331(7) 0.0285(6) -0.0087(5) -0.0027(5) -0.0059(5)
C7_3 0.0251(6) 0.0296(7) 0.0445(8) -0.0133(6) -0.0035(5) 0.0021(5)
N1_4 0.0212(5) 0.0289(5) 0.0339(5) -0.0141(4) -0.0064(4) -0.0065(4)
C3_4 0.0278(7) 0.0472(8) 0.0581(9) -0.0273(7) 0.0008(6) -0.0178(6)
C2_4 0.0457(8) 0.0607(10) 0.0431(8) -0.0171(7) -0.0184(7) -0.0205(7)
N1_5 0.0197(5) 0.0232(5) 0.0415(6) -0.0130(4) -0.0090(4) -0.0035(4)
C2_5 0.0226(6) 0.0326(7) 0.0541(8) -0.0246(6) -0.0150(6) 0.0002(5)
C3_5 0.0284(6) 0.0313(6) 0.0471(8) -0.0151(6) -0.0063(5) -0.0131(5)
C1_6 0.0162(5) 0.0218(6) 0.0318(6) -0.0122(5) -0.0056(4) -0.0030(4)
C2_6 0.0198(5) 0.0232(6) 0.0368(7) -0.0088(5) -0.0087(5) -0.0048(4)
C3_6 0.0254(6) 0.0212(6) 0.0518(8) -0.0123(5) -0.0154(6) -0.0013(5)
C4_6 0.0293(6) 0.0306(7) 0.0537(8) -0.0256(6) -0.0147(6) 0.0019(5)
C5_6 0.0287(6) 0.0347(7) 0.0368(7) -0.0199(6) -0.0100(5) -0.0010(5)
C6_6 0.0200(5) 0.0272(6) 0.0315(6) -0.0132(5) -0.0063(5) -0.0036(4)
C7_6 0.0340(7) 0.0277(6) 0.0381(7) -0.0031(5) -0.0096(5) -0.0110(5)
C8_6 0.0311(6) 0.0304(6) 0.0290(6) -0.0098(5) -0.0080(5) -0.0048(5)
C1_7 0.0204(5) 0.0209(6) 0.0272(6) -0.0111(4) -0.0033(4) -0.0042(4)
C2_7 0.0251(6) 0.0233(6) 0.0290(6) -0.0099(5) -0.0016(5) -0.0079(5)
C3_7 0.0298(6) 0.0224(6) 0.0334(7) -0.0100(5) -0.0047(5) -0.0080(5)
C4_7 0.0346(7) 0.0288(6) 0.0375(7) -0.0174(5) -0.0022(5) -0.0112(5)
C5_7 0.0340(7) 0.0354(7) 0.0339(7) -0.0210(6) 0.0032(5) -0.0138(5)
C6_7 0.0334(6) 0.0299(6) 0.0276(6) -0.0128(5) 0.0005(5) -0.0143(5)

loop_
_atom_type_symbol
_atom_type_description
_atom_type_scat_dispersion_real
_atom_type_scat_dispersion_imag
_atom_type_scat_source
C C 0.0181 0.0091 'International Tables Vol C Tables 4.2.6.8 and 6.1.1.4'
H H 0.0000 0.0000 'International Tables Vol C Tables 4.2.6.8 and 6.1.1.4'
B B 0.0090 0.0039 'International Tables Vol C Tables 4.2.6.8 and 6.1.1.4'
N N 0.0311 0.0180 'International Tables Vol C Tables 4.2.6.8 and 6.1.1.4'

loop_
_exptl_crystal_face_index_h
_exptl_crystal_face_index_k
_exptl_crystal_face_index_l
_exptl_crystal_face_perp_dist
-1 2 1 0.0944
1 -2 -1 0.0972
0 -2 1 0.0772
1 1 2 0.0560
-1 0 -2 0.0707
-1 -1 2 0.0357
0 1 -2 0.0412
-1 2 2 0.0911
0 0 -1 0.0487
0 0 1 0.0461
0 2 -1 0.0688
-1 -2 -2 0.0795
1 2 2 0.0767
1 0 2 0.0621
-1 -2 2 0.0444
0 -1 1 0.0641
1 0 -2 0.0899
-1 -1 -1 0.0532
1 1 1 0.0724

loop_
_geom_angle_atom_site_label_1
_geom_angle_atom_site_label_2
_geom_angle_atom_site_label_3
_geom_angle
_geom_angle_site_symmetry_1
_geom_angle_site_symmetry_3
_geom_angle_publ_flag
N6_1 B1_1 N1_4 119.42(10) . . ?
N6_1 B1_1 C2_1 117.93(10) . . ?
N1_4 B1_1 C2_1 122.44(10) . . ?
N3_1 C2_1 B1_1 119.46(9) . . ?
N3_1 C2_1 B1_3 120.98(9) . . ?
B1_1 C2_1 B1_3 119.53(10) . . ?
C2_1 N3_1 C1_6 118.66(9) . . ?
C2_1 N3_1 B4_1 122.44(9) . . ?
C1_6 N3_1 B4_1 118.38(9) . . ?
N3_1 B4_1 N1_5 118.35(10) . . ?
N3_1 B4_1 C5_1 117.31(10) . . ?
N1_5 B4_1 C5_1 124.33(10) . . ?
N6_1 C5_1 B4_1 119.64(9) . . ?
N6_1 C5_1 B1_2 117.99(9) . . ?
B4_1 C5_1 B1_2 122.35(9) . . ?
C5_1 N6_1 B1_1 122.58(9) . . ?
C5_1 N6_1 C1_7 115.30(9) . . ?
B1_1 N6_1 C1_7 122.03(9) . . ?
N2_2 B1_2 N5_2 122.48(10) . . ?
N2_2 B1_2 C5_1 118.76(10) . . ?
N5_2 B1_2 C5_1 118.76(10) . . ?
B1_2 N2_2 C4_2 122.20(10) . . ?
B1_2 N2_2 C3_2 125.06(10) . . ?
C4_2 N2_2 C3_2 111.75(10) . . ?
N2_2 C3_2 H3A_2 109.5 . . ?
N2_2 C3_2 H3B_2 109.5 . . ?
H3A_2 C3_2 H3B_2 109.5 . . ?
N2_2 C3_2 H3C_2 109.5 . . ?
H3A_2 C3_2 H3C_2 109.5 . . ?
H3B_2 C3_2 H3C_2 109.5 . . ?
N2_2 C4_2 H4A_2 109.5 . . ?
N2_2 C4_2 H4B_2 109.5 . . ?
H4A_2 C4_2 H4B_2 109.5 . . ?
N2_2 C4_2 H4C_2 109.5 . . ?
H4A_2 C4_2 H4C_2 109.5 . . ?
H4B_2 C4_2 H4C_2 109.5 . . ?
B1_2 N5_2 C7_2 122.26(9) . . ?
B1_2 N5_2 C6_2 125.76(10) . . ?
C7_2 N5_2 C6_2 111.80(9) . . ?
N5_2 C6_2 H6A_2 109.5 . . ?
N5_2 C6_2 H6B_2 109.5 . . ?
H6A_2 C6_2 H6B_2 109.5 . . ?
N5_2 C6_2 H6C_2 109.5 . . ?
H6A_2 C6_2 H6C_2 109.5 . . ?
H6B_2 C6_2 H6C_2 109.5 . . ?
N5_2 C7_2 H7A_2 109.5 . . ?
N5_2 C7_2 H7B_2 109.5 . . ?
H7A_2 C7_2 H7B_2 109.5 . . ?
N5_2 C7_2 H7C_2 109.5 . . ?
H7A_2 C7_2 H7C_2 109.5 . . ?
H7B_2 C7_2 H7C_2 109.5 . . ?
N2_3 B1_3 N5_3 120.39(10) . . ?
N2_3 B1_3 C2_1 118.18(10) . . ?
N5_3 B1_3 C2_1 121.38(10) . . ?
B1_3 N2_3 C4_3 123.98(10) . . ?
B1_3 N2_3 C3_3 124.00(10) . . ?
C4_3 N2_3 C3_3 111.96(10) . . ?
N2_3 C3_3 H3A_3 109.5 . . ?
N2_3 C3_3 H3B_3 109.5 . . ?
H3A_3 C3_3 H3B_3 109.5 . . ?
N2_3 C3_3 H3C_3 109.5 . . ?
H3A_3 C3_3 H3C_3 109.5 . . ?
H3B_3 C3_3 H3C_3 109.5 . . ?
N2_3 C4_3 H4A_3 109.5 . . ?
N2_3 C4_3 H4B_3 109.5 . . ?
H4A_3 C4_3 H4B_3 109.5 . . ?
N2_3 C4_3 H4C_3 109.5 . . ?
H4A_3 C4_3 H4C_3 109.5 . . ?
H4B_3 C4_3 H4C_3 109.5 . . ?
B1_3 N5_3 C6_3 122.96(10) . . ?
B1_3 N5_3 C7_3 124.99(10) . . ?
C6_3 N5_3 C7_3 111.49(10) . . ?
N5_3 C6_3 H6A_3 109.5 . . ?
N5_3 C6_3 H6B_3 109.5 . . ?
H6A_3 C6_3 H6B_3 109.5 . . ?
N5_3 C6_3 H6C_3 109.5 . . ?
H6A_3 C6_3 H6C_3 109.5 . . ?
H6B_3 C6_3 H6C_3 109.5 . . ?
N5_3 C7_3 H7A_3 109.5 . . ?
N5_3 C7_3 H7B_3 109.5 . . ?
H7A_3 C7_3 H7B_3 109.5 . . ?
N5_3 C7_3 H7C_3 109.5 . . ?
H7A_3 C7_3 H7C_3 109.5 . . ?
H7B_3 C7_3 H7C_3 109.5 . . ?
C2_4 N1_4 C3_4 111.87(11) . . ?
C2_4 N1_4 B1_1 124.37(11) . . ?
C3_4 N1_4 B1_1 118.76(10) . . ?
N1_4 C3_4 H3A_4 109.5 . . ?
N1_4 C3_4 H3B_4 109.5 . . ?
H3A_4 C3_4 H3B_4 109.5 . . ?
N1_4 C3_4 H3C_4 109.5 . . ?
H3A_4 C3_4 H3C_4 109.5 . . ?
H3B_4 C3_4 H3C_4 109.5 . . ?
N1_4 C2_4 H2A_4 109.5 . . ?
N1_4 C2_4 H2B_4 109.5 . . ?
H2A_4 C2_4 H2B_4 109.5 . . ?
N1_4 C2_4 H2C_4 109.5 . . ?
H2A_4 C2_4 H2C_4 109.5 . . ?
H2B_4 C2_4 H2C_4 109.5 . . ?
C2_5 N1_5 C3_5 110.94(10) . . ?
C2_5 N1_5 B4_1 122.34(10) . . ?
C3_5 N1_5 B4_1 120.34(10) . . ?
N1_5 C2_5 H2A_5 109.5 . . ?
N1_5 C2_5 H2B_5 109.5 . . ?
H2A_5 C2_5 H2B_5 109.5 . . ?
N1_5 C2_5 H2C_5 109.5 . . ?
H2A_5 C2_5 H2C_5 109.5 . . ?
H2B_5 C2_5 H2C_5 109.5 . . ?
N1_5 C3_5 H3A_5 109.5 . . ?
N1_5 C3_5 H3B_5 109.5 . . ?
H3A_5 C3_5 H3B_5 109.5 . . ?
N1_5 C3_5 H3C_5 109.5 . . ?
H3A_5 C3_5 H3C_5 109.5 . . ?
H3B_5 C3_5 H3C_5 109.5 . . ?
C2_6 C1_6 C6_6 120.94(10) . . ?
C2_6 C1_6 N3_1 122.33(10) . . ?
C6_6 C1_6 N3_1 116.72(10) . . ?
C3_6 C2_6 C1_6 118.38(11) . . ?
C3_6 C2_6 C7_6 118.54(11) . . ?
C1_6 C2_6 C7_6 123.07(11) . . ?
C4_6 C3_6 C2_6 121.40(11) . . ?
C4_6 C3_6 H3_6 119.3 . . ?
C2_6 C3_6 H3_6 119.3 . . ?
C3_6 C4_6 C5_6 119.73(11) . . ?
C3_6 C4_6 H4_6 120.1 . . ?
C5_6 C4_6 H4_6 120.1 . . ?
C4_6 C5_6 C6_6 121.09(12) . . ?
C4_6 C5_6 H5_6 119.5 . . ?
C6_6 C5_6 H5_6 119.5 . . ?
C5_6 C6_6 C1_6 118.45(11) . . ?
C5_6 C6_6 C8_6 119.05(11) . . ?
C1_6 C6_6 C8_6 122.49(10) . . ?
C2_6 C7_6 H7A_6 109.5 . . ?
C2_6 C7_6 H7B_6 109.5 . . ?
H7A_6 C7_6 H7B_6 109.5 . . ?
C2_6 C7_6 H7C_6 109.5 . . ?
H7A_6 C7_6 H7C_6 109.5 . . ?
H7B_6 C7_6 H7C_6 109.5 . . ?
C6_6 C8_6 H8A_6 109.5 . . ?
C6_6 C8_6 H8B_6 109.5 . . ?
H8A_6 C8_6 H8B_6 109.5 . . ?
C6_6 C8_6 H8C_6 109.5 . . ?
H8A_6 C8_6 H8C_6 109.5 . . ?
H8B_6 C8_6 H8C_6 109.5 . . ?
N6_1 C1_7 C6_7 111.46(9) . . ?
N6_1 C1_7 C2_7 116.70(9) . . ?
C6_7 C1_7 C2_7 111.64(9) . . ?
N6_1 C1_7 H1_7 105.3 . . ?
C6_7 C1_7 H1_7 105.3 . . ?
C2_7 C1_7 H1_7 105.3 . . ?
C1_7 C2_7 C3_7 108.73(9) . . ?
C1_7 C2_7 H2A_7 109.9 . . ?
C3_7 C2_7 H2A_7 109.9 . . ?
C1_7 C2_7 H2AB_7 109.9 . . ?
C3_7 C2_7 H2AB_7 109.9 . . ?
H2A_7 C2_7 H2AB_7 108.3 . . ?
C4_7 C3_7 C2_7 111.16(10) . . ?
C4_7 C3_7 H3A_7 109.4 . . ?
C2_7 C3_7 H3A_7 109.4 . . ?
C4_7 C3_7 H3AB_7 109.4 . . ?
C2_7 C3_7 H3AB_7 109.4 . . ?
H3A_7 C3_7 H3AB_7 108.0 . . ?
C3_7 C4_7 C5_7 111.34(10) . . ?
C3_7 C4_7 H4A_7 109.4 . . ?
C5_7 C4_7 H4A_7 109.4 . . ?
C3_7 C4_7 H4AB_7 109.4 . . ?
C5_7 C4_7 H4AB_7 109.4 . . ?
H4A_7 C4_7 H4AB_7 108.0 . . ?
C4_7 C5_7 C6_7 111.14(10) . . ?
C4_7 C5_7 H5A_7 109.4 . . ?
C6_7 C5_7 H5A_7 109.4 . . ?
C4_7 C5_7 H5AB_7 109.4 . . ?
C6_7 C5_7 H5AB_7 109.4 . . ?
H5A_7 C5_7 H5AB_7 108.0 . . ?
C1_7 C6_7 C5_7 109.87(10) . . ?
C1_7 C6_7 H6A_7 109.7 . . ?
C5_7 C6_7 H6A_7 109.7 . . ?
C1_7 C6_7 H6AB_7 109.7 . . ?
C5_7 C6_7 H6AB_7 109.7 . . ?
H6A_7 C6_7 H6AB_7 108.2 . . ?

loop_
_geom_bond_atom_site_label_1
_geom_bond_atom_site_label_2
_geom_bond_distance
_geom_bond_site_symmetry_2
_geom_bond_publ_flag
B1_1 N6_1 1.4663(15) . ?
B1_1 N1_4 1.4780(15) . ?
B1_1 C2_1 1.5004(17) . ?
C2_1 N3_1 1.3958(14) . ?
C2_1 B1_3 1.5940(16) . ?
N3_1 C1_6 1.4538(14) . ?
N3_1 B4_1 1.4542(15) . ?
B4_1 N1_5 1.4598(16) . ?
B4_1 C5_1 1.5240(16) . ?
C5_1 N6_1 1.3750(14) . ?
C5_1 B1_2 1.6022(15) . ?
N6_1 C1_7 1.4979(13) . ?
B1_2 N2_2 1.4231(17) . ?
B1_2 N5_2 1.4251(16) . ?
N2_2 C4_2 1.4564(16) . ?
N2_2 C3_2 1.4576(15) . ?
C3_2 H3A_2 0.9800 . ?
C3_2 H3B_2 0.9800 . ?
C3_2 H3C_2 0.9800 . ?
C4_2 H4A_2 0.9800 . ?
C4_2 H4B_2 0.9800 . ?
C4_2 H4C_2 0.9800 . ?
N5_2 C7_2 1.4501(15) . ?
N5_2 C6_2 1.4534(14) . ?
C6_2 H6A_2 0.9800 . ?
C6_2 H6B_2 0.9800 . ?
C6_2 H6C_2 0.9800 . ?
C7_2 H7A_2 0.9800 . ?
C7_2 H7B_2 0.9800 . ?
C7_2 H7C_2 0.9800 . ?
B1_3 N2_3 1.4267(16) . ?
B1_3 N5_3 1.4281(16) . ?
N2_3 C4_3 1.4553(15) . ?
N2_3 C3_3 1.4555(16) . ?
C3_3 H3A_3 0.9800 . ?
C3_3 H3B_3 0.9800 . ?
C3_3 H3C_3 0.9800 . ?
C4_3 H4A_3 0.9800 . ?
C4_3 H4B_3 0.9800 . ?
C4_3 H4C_3 0.9800 . ?
N5_3 C6_3 1.4497(15) . ?
N5_3 C7_3 1.4529(15) . ?
C6_3 H6A_3 0.9800 . ?
C6_3 H6B_3 0.9800 . ?
C6_3 H6C_3 0.9800 . ?
C7_3 H7A_3 0.9800 . ?
C7_3 H7B_3 0.9800 . ?
C7_3 H7C_3 0.9800 . ?
N1_4 C2_4 1.4298(17) . ?
N1_4 C3_4 1.4428(17) . ?
C3_4 H3A_4 0.9800 . ?
C3_4 H3B_4 0.9800 . ?
C3_4 H3C_4 0.9800 . ?
C2_4 H2A_4 0.9800 . ?
C2_4 H2B_4 0.9800 . ?
C2_4 H2C_4 0.9800 . ?
N1_5 C2_5 1.4514(15) . ?
N1_5 C3_5 1.4515(16) . ?
C2_5 H2A_5 0.9800 . ?
C2_5 H2B_5 0.9800 . ?
C2_5 H2C_5 0.9800 . ?
C3_5 H3A_5 0.9800 . ?
C3_5 H3B_5 0.9800 . ?
C3_5 H3C_5 0.9800 . ?
C1_6 C2_6 1.4016(17) . ?
C1_6 C6_6 1.4037(16) . ?
C2_6 C3_6 1.3968(17) . ?
C2_6 C7_6 1.5038(18) . ?
C3_6 C4_6 1.3767(19) . ?
C3_6 H3_6 0.9500 . ?
C4_6 C5_6 1.3832(19) . ?
C4_6 H4_6 0.9500 . ?
C5_6 C6_6 1.3977(17) . ?
C5_6 H5_6 0.9500 . ?
C6_6 C8_6 1.5027(17) . ?
C7_6 H7A_6 0.9800 . ?
C7_6 H7B_6 0.9800 . ?
C7_6 H7C_6 0.9800 . ?
C8_6 H8A_6 0.9800 . ?
C8_6 H8B_6 0.9800 . ?
C8_6 H8C_6 0.9800 . ?
C1_7 C6_7 1.5216(16) . ?
C1_7 C2_7 1.5263(16) . ?
C1_7 H1_7 1.0000 . ?
C2_7 C3_7 1.5305(15) . ?
C2_7 H2A_7 0.9900 . ?
C2_7 H2AB_7 0.9900 . ?
C3_7 C4_7 1.5199(17) . ?
C3_7 H3A_7 0.9900 . ?
C3_7 H3AB_7 0.9900 . ?
C4_7 C5_7 1.5214(17) . ?
C4_7 H4A_7 0.9900 . ?
C4_7 H4AB_7 0.9900 . ?
C5_7 C6_7 1.5286(16) . ?
C5_7 H5A_7 0.9900 . ?
C5_7 H5AB_7 0.9900 . ?
C6_7 H6A_7 0.9900 . ?
C6_7 H6AB_7 0.9900 . ?

loop_
_geom_torsion_atom_site_label_1
_geom_torsion_atom_site_label_2
_geom_torsion_atom_site_label_3
_geom_torsion_atom_site_label_4
_geom_torsion
_geom_torsion_site_symmetry_1
_geom_torsion_site_symmetry_2
_geom_torsion_site_symmetry_3
_geom_torsion_site_symmetry_4
_geom_torsion_publ_flag
N6_1 B1_1 C2_1 N3_1 -0.80(16) . . . . ?
N1_4 B1_1 C2_1 N3_1 173.86(10) . . . . ?
N6_1 B1_1 C2_1 B1_3 -179.05(10) . . . . ?
N1_4 B1_1 C2_1 B1_3 -4.39(17) . . . . ?
B1_1 C2_1 N3_1 C1_6 -164.11(10) . . . . ?
B1_3 C2_1 N3_1 C1_6 14.11(15) . . . . ?
B1_1 C2_1 N3_1 B4_1 7.53(16) . . . . ?
B1_3 C2_1 N3_1 B4_1 -174.25(10) . . . . ?
C2_1 N3_1 B4_1 N1_5 171.53(10) . . . . ?
C1_6 N3_1 B4_1 N1_5 -16.81(15) . . . . ?
C2_1 N3_1 B4_1 C5_1 -9.64(16) . . . . ?
C1_6 N3_1 B4_1 C5_1 162.02(10) . . . . ?
N3_1 B4_1 C5_1 N6_1 5.09(16) . . . . ?
N1_5 B4_1 C5_1 N6_1 -176.16(10) . . . . ?
N3_1 B4_1 C5_1 B1_2 -173.13(10) . . . . ?
N1_5 B4_1 C5_1 B1_2 5.63(18) . . . . ?
B4_1 C5_1 N6_1 B1_1 1.31(16) . . . . ?
B1_2 C5_1 N6_1 B1_1 179.60(10) . . . . ?
B4_1 C5_1 N6_1 C1_7 177.86(9) . . . . ?
B1_2 C5_1 N6_1 C1_7 -3.84(14) . . . . ?
N1_4 B1_1 N6_1 C5_1 -178.39(10) . . . . ?
C2_1 B1_1 N6_1 C5_1 -3.57(16) . . . . ?
N1_4 B1_1 N6_1 C1_7 5.28(16) . . . . ?
C2_1 B1_1 N6_1 C1_7 -179.89(10) . . . . ?
N6_1 C5_1 B1_2 N2_2 -89.09(13) . . . . ?
B4_1 C5_1 B1_2 N2_2 89.16(14) . . . . ?
N6_1 C5_1 B1_2 N5_2 91.13(13) . . . . ?
B4_1 C5_1 B1_2 N5_2 -90.62(14) . . . . ?
N5_2 B1_2 N2_2 C4_2 -168.01(11) . . . . ?
C5_1 B1_2 N2_2 C4_2 12.22(16) . . . . ?
N5_2 B1_2 N2_2 C3_2 24.34(18) . . . . ?
C5_1 B1_2 N2_2 C3_2 -155.42(11) . . . . ?
N2_2 B1_2 N5_2 C7_2 -159.13(11) . . . . ?
C5_1 B1_2 N5_2 C7_2 20.64(16) . . . . ?
N2_2 B1_2 N5_2 C6_2 26.25(18) . . . . ?
C5_1 B1_2 N5_2 C6_2 -153.98(11) . . . . ?
N3_1 C2_1 B1_3 N2_3 115.16(12) . . . . ?
B1_1 C2_1 B1_3 N2_3 -66.62(14) . . . . ?
N3_1 C2_1 B1_3 N5_3 -67.51(15) . . . . ?
B1_1 C2_1 B1_3 N5_3 110.71(13) . . . . ?
N5_3 B1_3 N2_3 C4_3 -19.59(18) . . . . ?
C2_1 B1_3 N2_3 C4_3 157.77(11) . . . . ?
N5_3 B1_3 N2_3 C3_3 163.50(12) . . . . ?
C2_1 B1_3 N2_3 C3_3 -19.14(17) . . . . ?
N2_3 B1_3 N5_3 C6_3 154.87(11) . . . . ?
C2_1 B1_3 N5_3 C6_3 -22.40(17) . . . . ?
N2_3 B1_3 N5_3 C7_3 -34.49(18) . . . . ?
C2_1 B1_3 N5_3 C7_3 148.24(12) . . . . ?
N6_1 B1_1 N1_4 C2_4 -94.97(15) . . . . ?
C2_1 B1_1 N1_4 C2_4 90.44(15) . . . . ?
N6_1 B1_1 N1_4 C3_4 112.13(13) . . . . ?
C2_1 B1_1 N1_4 C3_4 -62.46(16) . . . . ?
N3_1 B4_1 N1_5 C2_5 154.15(11) . . . . ?
C5_1 B4_1 N1_5 C2_5 -24.59(18) . . . . ?
N3_1 B4_1 N1_5 C3_5 -56.47(15) . . . . ?
C5_1 B4_1 N1_5 C3_5 124.79(12) . . . . ?
C2_1 N3_1 C1_6 C2_6 -75.16(14) . . . . ?
B4_1 N3_1 C1_6 C2_6 112.86(12) . . . . ?
C2_1 N3_1 C1_6 C6_6 105.90(12) . . . . ?
B4_1 N3_1 C1_6 C6_6 -66.08(13) . . . . ?
C6_6 C1_6 C2_6 C3_6 -1.11(17) . . . . ?
N3_1 C1_6 C2_6 C3_6 179.98(10) . . . . ?
C6_6 C1_6 C2_6 C7_6 177.46(11) . . . . ?
N3_1 C1_6 C2_6 C7_6 -1.45(17) . . . . ?
C1_6 C2_6 C3_6 C4_6 0.74(18) . . . . ?
C7_6 C2_6 C3_6 C4_6 -177.90(11) . . . . ?
C2_6 C3_6 C4_6 C5_6 -0.06(19) . . . . ?
C3_6 C4_6 C5_6 C6_6 -0.3(2) . . . . ?
C4_6 C5_6 C6_6 C1_6 -0.11(18) . . . . ?
C4_6 C5_6 C6_6 C8_6 179.75(12) . . . . ?
C2_6 C1_6 C6_6 C5_6 0.81(17) . . . . ?
N3_1 C1_6 C6_6 C5_6 179.77(10) . . . . ?
C2_6 C1_6 C6_6 C8_6 -179.04(11) . . . . ?
N3_1 C1_6 C6_6 C8_6 -0.08(16) . . . . ?
C5_1 N6_1 C1_7 C6_7 -100.30(11) . . . . ?
B1_1 N6_1 C1_7 C6_7 76.28(13) . . . . ?
C5_1 N6_1 C1_7 C2_7 129.81(10) . . . . ?
B1_1 N6_1 C1_7 C2_7 -53.61(14) . . . . ?
N6_1 C1_7 C2_7 C3_7 -171.34(9) . . . . ?
C6_7 C1_7 C2_7 C3_7 58.85(13) . . . . ?
C1_7 C2_7 C3_7 C4_7 -57.43(13) . . . . ?
C2_7 C3_7 C4_7 C5_7 56.56(14) . . . . ?
C3_7 C4_7 C5_7 C6_7 -55.25(14) . . . . ?
N6_1 C1_7 C6_7 C5_7 169.29(9) . . . . ?
C2_7 C1_7 C6_7 C5_7 -58.23(13) . . . . ?
C4_7 C5_7 C6_7 C1_7 55.52(14) . . . . ?
